data_4037094
loop_
_publ_author_name
'Qiu, Shuai'
'Lee, Richmond'
'Zhu, Bo'
'Coote, Michelle L.'
'Zhao, Xiaowei'
'Jiang, Zhiyong'

_publ_section_title
;
 Highly Enantio- and Diastereoselective [4 + 2] Cycloaddition of
 5H-oxazol-4-ones with N-Maleimides.
;
_journal_issue 17
_journal_name_full 'The Journal of organic chemistry'
_journal_page_first 8061
_journal_page_last 8069
_journal_paper_doi 10.1021/acs.joc.6b01451
_journal_volume 81
_journal_year 2016
_chemical_formula_moiety 'C20 H15 Br N2 O4'
_chemical_formula_sum 'C20 H15 Br N2 O4'
_chemical_formula_weight 427.25
_space_group_crystal_system orthorhombic
_space_group_IT_number 18
_space_group_name_Hall 'P 2bc 2'
_space_group_name_H-M_alt 'P 2 21 21'
_atom_sites_solution_hydrogens geom
_atom_sites_solution_primary iterative
_audit_creation_date 2016-03-07
_audit_creation_method
;
Olex2 1.2
(compiled 2016.02.19 svn.r3266 for OlexSys, GUI svn.r5155)
;
_cell_angle_alpha 90
_cell_angle_beta 90
_cell_angle_gamma 90
_cell_formula_units_Z 8
_cell_length_a 7.8629(5)
_cell_length_b 17.9726(9)
_cell_length_c 27.3125(13)
_cell_measurement_reflns_used 1734
_cell_measurement_temperature 291(2)
_cell_measurement_theta_max 21.9070
_cell_measurement_theta_min 2.5190
_cell_volume 3859.7(4)
_computing_cell_refinement 'CrysAlisPro 1.171.38.41k (Rigaku OD, 2015)'
_computing_data_collection 'CrysAlisPro 1.171.38.41k (Rigaku OD, 2015)'
_computing_data_reduction 'CrysAlisPro 1.171.38.41k (Rigaku OD, 2015)'
_computing_molecular_graphics 'Olex2 (Dolomanov et al., 2009)'
_computing_publication_material 'Olex2 (Dolomanov et al., 2009)'
_computing_structure_refinement 'ShelXL (Sheldrick, 2015)'
_computing_structure_solution
;
Superflip (Palatinus & Chapuis, 2007;Palatinus & van der Lee, 2008;
Palatinus et al., 2012)
;
_diffrn_ambient_temperature 291.15
_diffrn_detector 'CCD plate'
_diffrn_detector_area_resol_mean 16.2312
_diffrn_detector_type Eos
_diffrn_measured_fraction_theta_full 0.998
_diffrn_measured_fraction_theta_max 0.998
_diffrn_measurement_details
;
List of Runs (angles in degrees, time in seconds):

  # Type    Start    End  Width  t~exp~   \w     \q     \k     \f   Frames
--------------------------------------------------------------------------
  1  \w    -11.00  22.00   0.30   47.50    --  -15.18 -99.00   0.00  110
  2  \w     -7.00  88.10   0.30   47.50    --   18.07  19.00  90.00  317
  3  \w    -11.00  83.20   0.30   47.50    --   18.07  19.00-180.00  314
;
_diffrn_measurement_device 'four-circle diffractometer'
_diffrn_measurement_device_type 'Xcalibur, Eos, Gemini'
_diffrn_measurement_method '\w scans'
_diffrn_orient_matrix_type 'CrysAlisPro convention (1999,Acta A55,543-557)'
_diffrn_orient_matrix_UB_11 0.0365854000
_diffrn_orient_matrix_UB_12 -0.0201938000
_diffrn_orient_matrix_UB_13 -0.0196787000
_diffrn_orient_matrix_UB_21 0.0134376000
_diffrn_orient_matrix_UB_22 0.0337270000
_diffrn_orient_matrix_UB_23 -0.0129184000
_diffrn_orient_matrix_UB_31 0.0814424000
_diffrn_orient_matrix_UB_32 0.0035592000
_diffrn_orient_matrix_UB_33 0.0109709000
_diffrn_radiation_monochromator graphite
_diffrn_radiation_probe x-ray
_diffrn_radiation_type MoK\a
_diffrn_radiation_wavelength 0.71073
_diffrn_reflns_av_R_equivalents 0.0683
_diffrn_reflns_av_unetI/netI 0.0884
_diffrn_reflns_Laue_measured_fraction_full 0.998
_diffrn_reflns_Laue_measured_fraction_max 0.998
_diffrn_reflns_limit_h_max 6
_diffrn_reflns_limit_h_min -9
_diffrn_reflns_limit_k_max 17
_diffrn_reflns_limit_k_min -22
_diffrn_reflns_limit_l_max 34
_diffrn_reflns_limit_l_min -25
_diffrn_reflns_number 17861
_diffrn_reflns_point_group_measured_fraction_full 0.999
_diffrn_reflns_point_group_measured_fraction_max 0.999
_diffrn_reflns_theta_full 26.000
_diffrn_reflns_theta_max 26.362
_diffrn_reflns_theta_min 2.266
_diffrn_source 'fine-focus sealed X-ray tube'
_diffrn_source_type 'Enhance (Mo) X-ray Source'
_exptl_absorpt_coefficient_mu 2.157
_exptl_absorpt_correction_T_max 1.00000
_exptl_absorpt_correction_T_min 0.70576
_exptl_absorpt_correction_type multi-scan
_exptl_absorpt_process_details
;
CrysAlisPro 1.171.38.41k (Rigaku Oxford Diffraction, 2015)
Empirical absorption correction using spherical harmonics,
 implemented in SCALE3 ABSPACK scaling algorithm.
;
_exptl_crystal_colour colorless
_exptl_crystal_density_diffrn 1.470
_exptl_crystal_description prismatic
_exptl_crystal_F_000 1728
_exptl_crystal_size_max 0.16
_exptl_crystal_size_mid 0.14
_exptl_crystal_size_min 0.14
_platon_squeeze_details
;
;
_refine_diff_density_max 0.748
_refine_diff_density_min -0.880
_refine_diff_density_rms 0.076
_refine_ls_abs_structure_details
;
 Flack x determined using 804 quotients [(I+)-(I-)]/[(I+)+(I-)]
 (Parsons, Flack and Wagner, Acta Cryst. B69 (2013) 249-259).
;
_refine_ls_abs_structure_Flack -0.007(12)
_refine_ls_extinction_method none
_refine_ls_goodness_of_fit_ref 1.035
_refine_ls_hydrogen_treatment constr
_refine_ls_matrix_type full
_refine_ls_number_parameters 477
_refine_ls_number_reflns 7869
_refine_ls_number_restraints 0
_refine_ls_restrained_S_all 1.035
_refine_ls_R_factor_all 0.1584
_refine_ls_R_factor_gt 0.0866
_refine_ls_shift/su_max 0.001
_refine_ls_shift/su_mean 0.000
_refine_ls_structure_factor_coef Fsqd
_refine_ls_weighting_details 'w=1/[\s^2^(Fo^2^)+(0.1000P)^2^] where P=(Fo^2^+2Fc^2^)/3'
_refine_ls_weighting_scheme calc
_refine_ls_wR_factor_gt 0.2205
_refine_ls_wR_factor_ref 0.2640
_reflns_Friedel_coverage 0.775
_reflns_Friedel_fraction_full 1.000
_reflns_Friedel_fraction_max 1.000
_reflns_number_gt 3428
_reflns_number_total 7869
_reflns_threshold_expression 'I > 2\s(I)'
_cod_data_source_file jo6b01451_si_002.cif
_cod_data_source_block qs24002-2
_cod_depositor_comments
;

2020-08-12
Z value and formula fixed to values more according to usual
chemical conventions.                 miguel
;
_cod_original_formula_sum 'C40 H30 Br2 N4 O8'
_cod_original_formula_weight 854.50
_cod_original_formula_moiety '2(C20 H15 Br N2 O4)'
_cod_original_formula_units_Z 4
_cod_database_code 4037094
_chemical_oxdiff_formula C20H20N4O4Br1
_shelx_space_group_comment
;
The symmetry employed for this shelxl refinement is uniquely defined
by the following loop, which should always be used as a source of
symmetry information in preference to the above space-group names.
They are only intended as comments.
;
_shelx_estimated_absorpt_t_max 0.752
_shelx_estimated_absorpt_t_min 0.724
_reflns_odcompleteness_completeness 99.91
_reflns_odcompleteness_iscentric 1
_reflns_odcompleteness_theta 26.32
_olex2_refinement_description
;
1. Fixed Uiso
 At 1.2 times of:
  All C(H) groups, All N(H) groups
 At 1.5 times of:
  All C(H,H,H) groups
2.a Ternary CH refined with riding coordinates:
 C8(H8), C9(H9), C8'(H8'), C9'(H9')
2.b Aromatic/amide H refined with riding coordinates:
 C2(H2), C3(H3), C5(H5), C6(H6), C16(H16), C17(H17), C18(H18), C19(H19),
 C20(H20), N2(H2A), C2'(H2'), C3'(H3'), C5'(H5'), C6'(H6'), C16'(H16'),
 C20'(H20'), C19'(H19'), C18'(H18'), C17'(H17'), N2'(H2'A)
2.c Fitted hexagon refined as free rotating group:
 C16'(C15',C20',C19',C18',C17')
2.d Idealised Me refined as rotating group:
 C14(H14A,H14B,H14C), C14'(H14D,H14E,H14F)
;
_shelx_shelxl_version_number 2014/7
_olex2_submission_special_instructions 'No special instructions were received'
_oxdiff_exptl_absorpt_empirical_details
;
Empirical correction (ABSPACK) includes:
- Absorption correction using spherical harmonics
- Frame scaling
;
_oxdiff_exptl_absorpt_empirical_full_max 1.503
_oxdiff_exptl_absorpt_empirical_full_min 0.712

loop_
_space_group_symop_operation_xyz
'x, y, z'
'-x, -y+1/2, z+1/2'
'x, -y, -z'
'-x, y+1/2, -z+1/2'

loop_
_atom_site_label
_atom_site_type_symbol
_atom_site_fract_x
_atom_site_fract_y
_atom_site_fract_z
_atom_site_U_iso_or_equiv
_atom_site_adp_type
_atom_site_occupancy
_atom_site_site_symmetry_order
_atom_site_calc_flag
_atom_site_refinement_flags_posn
Br1 Br 0.9870(3) 0.03813(9) 0.93888(5) 0.1567(9) Uani 1 1 d .
C1 C 0.8894(18) 0.0770(7) 0.8790(4) 0.091(4) Uani 1 1 d .
C2 C 0.7675(16) 0.1266(6) 0.8818(4) 0.087(3) Uani 1 1 d .
H2 H 0.7279 0.1438 0.9118 0.104 Uiso 1 1 calc R
C3 C 0.7002(15) 0.1522(6) 0.8383(3) 0.079(3) Uani 1 1 d .
H3 H 0.6112 0.1863 0.8389 0.095 Uiso 1 1 calc R
C4 C 0.7625(12) 0.1283(5) 0.7942(3) 0.061(2) Uani 1 1 d .
C5 C 0.8941(12) 0.0764(5) 0.7918(4) 0.075(3) Uani 1 1 d .
H5 H 0.9350 0.0602 0.7616 0.090 Uiso 1 1 calc R
C6 C 0.9637(14) 0.0490(6) 0.8354(4) 0.088(3) Uani 1 1 d .
H6 H 1.0526 0.0149 0.8357 0.106 Uiso 1 1 calc R
C7 C 0.5133(11) 0.1500(5) 0.7398(4) 0.062(2) Uani 1 1 d .
C8 C 0.4832(11) 0.1881(5) 0.6919(3) 0.065(2) Uani 1 1 d .
H8 H 0.3997 0.2283 0.6956 0.078 Uiso 1 1 calc R
C9 C 0.6573(10) 0.2195(5) 0.6763(3) 0.058(2) Uani 1 1 d .
H9 H 0.6548 0.2738 0.6733 0.069 Uiso 1 1 calc R
C10 C 0.7778(12) 0.1947(5) 0.7155(3) 0.060(2) Uani 1 1 d .
C11 C 0.6831(9) 0.1813(5) 0.6264(3) 0.053(2) Uani 1 1 d .
C12 C 0.4390(11) 0.1382(5) 0.6470(3) 0.059(2) Uani 1 1 d .
C13 C 0.5568(11) 0.0717(5) 0.6484(3) 0.060(2) Uani 1 1 d .
C14 C 0.2512(11) 0.1212(6) 0.6395(4) 0.080(3) Uani 1 1 d .
H14A H 0.1889 0.1669 0.6367 0.120 Uiso 1 1 calc GR
H14B H 0.2093 0.0933 0.6669 0.120 Uiso 1 1 calc GR
H14C H 0.2370 0.0926 0.6101 0.120 Uiso 1 1 calc GR
C15 C 0.8017(11) 0.2136(5) 0.5901(3) 0.064(2) Uani 1 1 d .
C16 C 0.8860(16) 0.1702(7) 0.5555(4) 0.103(4) Uani 1 1 d .
H16 H 0.8714 0.1188 0.5551 0.124 Uiso 1 1 calc R
C17 C 0.9915(14) 0.2040(10) 0.5216(4) 0.112(5) Uani 1 1 d .
H17 H 1.0524 0.1736 0.5004 0.134 Uiso 1 1 calc R
C18 C 1.0110(16) 0.2765(9) 0.5177(5) 0.118(5) Uani 1 1 d .
H18 H 1.0781 0.2970 0.4931 0.141 Uiso 1 1 calc R
C19 C 0.928(2) 0.3213(8) 0.5515(6) 0.136(5) Uani 1 1 d .
H19 H 0.9412 0.3727 0.5505 0.163 Uiso 1 1 calc R
C20 C 0.8241(17) 0.2885(7) 0.5872(4) 0.112(4) Uani 1 1 d .
H20 H 0.7687 0.3190 0.6096 0.134 Uiso 1 1 calc R
N1 N 0.6881(9) 0.1561(4) 0.7501(2) 0.0609(19) Uani 1 1 d .
N2 N 0.7089(9) 0.1007(4) 0.6359(3) 0.0608(19) Uani 1 1 d .
H2A H 0.8035 0.0769 0.6337 0.073 Uiso 1 1 calc R
O1 O 0.4135(9) 0.1182(4) 0.7649(3) 0.090(2) Uani 1 1 d .
O2 O 0.9305(8) 0.2069(4) 0.7170(2) 0.0693(17) Uani 1 1 d .
O3 O 0.5095(7) 0.1799(3) 0.6081(2) 0.0621(15) Uani 1 1 d .
O4 O 0.5297(8) 0.0079(3) 0.6624(3) 0.0764(18) Uani 1 1 d .
Br1' Br 0.4683(3) 0.03174(10) 0.06554(6) 0.1862(11) Uani 1 1 d .
C1' C 0.569(2) 0.0683(7) 0.1245(5) 0.110(5) Uani 1 1 d .
C2' C 0.7025(17) 0.1174(7) 0.1185(4) 0.091(3) Uani 1 1 d .
H2' H 0.7409 0.1308 0.0875 0.109 Uiso 1 1 calc R
C3' C 0.7756(15) 0.1456(6) 0.1600(4) 0.081(3) Uani 1 1 d .
H3' H 0.8626 0.1805 0.1574 0.097 Uiso 1 1 calc R
C4' C 0.7213(11) 0.1228(5) 0.2060(3) 0.061(2) Uani 1 1 d .
C5' C 0.5904(14) 0.0719(6) 0.2108(3) 0.082(3) Uani 1 1 d .
H5' H 0.5561 0.0566 0.2418 0.098 Uiso 1 1 calc R
C6' C 0.5095(15) 0.0434(7) 0.1693(5) 0.099(4) Uani 1 1 d .
H6' H 0.4203 0.0096 0.1716 0.119 Uiso 1 1 calc R
C7' C 0.9759(11) 0.1445(5) 0.2583(3) 0.061(2) Uani 1 1 d .
C8' C 1.0111(10) 0.1824(5) 0.3055(3) 0.057(2) Uani 1 1 d .
H8' H 1.0955 0.2219 0.3011 0.069 Uiso 1 1 calc R
C9' C 0.8386(11) 0.2154(5) 0.3227(3) 0.059(2) Uani 1 1 d .
H9' H 0.8425 0.2697 0.3257 0.071 Uiso 1 1 calc R
C10' C 0.7126(13) 0.1900(4) 0.2843(3) 0.061(2) Uani 1 1 d .
C11' C 0.8159(11) 0.1761(5) 0.3732(3) 0.057(2) Uani 1 1 d .
C12' C 1.0588(11) 0.1324(5) 0.3503(3) 0.060(2) Uani 1 1 d .
C13' C 0.9356(10) 0.0669(5) 0.3495(3) 0.060(2) Uani 1 1 d .
C14' C 1.2478(11) 0.1140(6) 0.3561(4) 0.086(3) Uani 1 1 d .
H14D H 1.3122 0.1593 0.3578 0.129 Uiso 1 1 calc GR
H14E H 1.2852 0.0851 0.3286 0.129 Uiso 1 1 calc GR
H14F H 1.2645 0.0859 0.3857 0.129 Uiso 1 1 calc GR
C16' C 0.6021(11) 0.1659(4) 0.4400(3) 0.108(4) Uani 1 1 d .
H16' H 0.6006 0.1146 0.4352 0.130 Uiso 1 1 calc R
C15' C 0.7024(9) 0.2108(4) 0.4103(2) 0.066(2) Uani 1 1 d G
C20' C 0.7045(11) 0.2873(4) 0.4175(3) 0.114(4) Uani 1 1 d G
H20' H 0.7717 0.3174 0.3976 0.136 Uiso 1 1 calc R
C19' C 0.6063(13) 0.3190(4) 0.4543(3) 0.128(5) Uani 1 1 d G
H19' H 0.6077 0.3702 0.4591 0.153 Uiso 1 1 calc R
C18' C 0.5059(10) 0.2741(6) 0.4840(3) 0.115(5) Uani 1 1 d G
H18' H 0.4402 0.2953 0.5086 0.138 Uiso 1 1 calc R
C17' C 0.5038(10) 0.1975(6) 0.4768(3) 0.125(5) Uani 1 1 d G
H17' H 0.4367 0.1675 0.4967 0.150 Uiso 1 1 calc R
N1' N 0.7999(9) 0.1516(4) 0.2487(2) 0.0610(19) Uani 1 1 d .
N2' N 0.7876(9) 0.0969(4) 0.3630(3) 0.0627(19) Uani 1 1 d .
H2'A H 0.6921 0.0738 0.3653 0.075 Uiso 1 1 calc R
O1' O 1.0728(9) 0.1141(4) 0.2317(3) 0.092(2) Uani 1 1 d .
O2' O 0.5611(8) 0.2036(4) 0.2837(2) 0.0703(17) Uani 1 1 d .
O3' O 0.9909(6) 0.1747(3) 0.3897(2) 0.0606(15) Uani 1 1 d .
O4' O 0.9632(8) 0.0028(3) 0.3351(2) 0.0753(18) Uani 1 1 d .

loop_
_atom_site_aniso_label
_atom_site_aniso_U_11
_atom_site_aniso_U_22
_atom_site_aniso_U_33
_atom_site_aniso_U_23
_atom_site_aniso_U_13
_atom_site_aniso_U_12
Br1 0.252(2) 0.1015(11) 0.1161(12) 0.0310(9) -0.0912(13) -0.0230(12)
C1 0.140(10) 0.073(8) 0.059(6) 0.005(5) -0.024(7) -0.034(8)
C2 0.123(9) 0.072(7) 0.065(7) 0.012(6) 0.005(6) 0.006(7)
C3 0.112(8) 0.057(6) 0.067(6) 0.007(5) -0.004(6) -0.002(6)
C4 0.083(6) 0.062(6) 0.037(5) -0.009(4) -0.003(4) -0.011(5)
C5 0.080(6) 0.069(6) 0.076(6) -0.010(5) 0.007(6) 0.005(5)
C6 0.107(8) 0.071(7) 0.087(7) 0.005(6) -0.045(7) 0.016(6)
C7 0.052(4) 0.045(5) 0.089(6) 0.001(4) -0.004(5) 0.008(4)
C8 0.074(5) 0.058(5) 0.062(5) -0.001(4) 0.005(5) 0.000(5)
C9 0.074(5) 0.041(5) 0.058(5) -0.002(4) -0.005(4) -0.016(4)
C10 0.083(6) 0.054(5) 0.041(5) -0.008(4) -0.021(5) -0.012(5)
C11 0.048(4) 0.053(5) 0.059(5) -0.002(4) 0.000(4) -0.001(4)
C12 0.062(5) 0.053(5) 0.064(5) -0.005(4) 0.001(4) 0.001(4)
C13 0.059(5) 0.060(6) 0.061(5) -0.005(4) 0.015(5) -0.011(4)
C14 0.067(6) 0.083(7) 0.091(8) -0.002(6) -0.004(5) 0.004(5)
C15 0.063(5) 0.067(6) 0.061(6) 0.018(5) -0.006(4) -0.007(4)
C16 0.121(10) 0.097(9) 0.091(8) -0.002(7) 0.018(8) 0.005(8)
C17 0.090(8) 0.173(16) 0.073(7) 0.031(8) 0.023(7) 0.016(10)
C18 0.101(9) 0.129(13) 0.124(12) 0.073(10) -0.016(8) -0.016(9)
C19 0.144(12) 0.090(10) 0.174(15) 0.016(11) 0.025(12) -0.005(9)
C20 0.141(10) 0.092(9) 0.103(9) 0.021(7) 0.050(8) -0.015(8)
N1 0.068(4) 0.068(5) 0.047(4) 0.008(4) -0.002(4) 0.003(4)
N2 0.058(4) 0.047(4) 0.077(5) -0.003(4) -0.002(4) 0.012(3)
O1 0.079(4) 0.090(5) 0.100(5) 0.019(4) 0.001(4) -0.018(4)
O2 0.064(4) 0.074(4) 0.070(4) -0.009(3) -0.010(3) -0.014(3)
O3 0.072(4) 0.057(4) 0.057(3) -0.003(3) -0.011(3) 0.002(3)
O4 0.064(3) 0.049(4) 0.116(5) 0.002(4) 0.010(4) -0.005(3)
Br1' 0.285(3) 0.1237(13) 0.1496(14) -0.0542(11) -0.1311(16) 0.0507(15)
C1' 0.148(11) 0.080(9) 0.104(9) -0.033(8) -0.051(9) 0.047(9)
C2' 0.126(9) 0.087(8) 0.060(6) -0.018(6) -0.015(7) 0.021(8)
C3' 0.118(8) 0.061(6) 0.063(6) -0.006(5) 0.008(6) 0.012(6)
C4' 0.070(5) 0.048(5) 0.066(6) -0.007(4) -0.017(5) -0.013(4)
C5' 0.113(8) 0.072(7) 0.060(6) -0.006(5) -0.018(6) 0.029(6)
C6' 0.116(9) 0.082(8) 0.100(8) -0.001(7) -0.038(7) -0.021(7)
C7' 0.064(5) 0.064(6) 0.054(5) -0.016(4) 0.008(5) -0.002(4)
C8' 0.062(5) 0.047(5) 0.062(5) 0.009(4) 0.017(4) -0.002(4)
C9' 0.075(5) 0.043(5) 0.060(5) -0.001(4) -0.010(4) -0.006(4)
C10' 0.090(6) 0.038(5) 0.053(5) -0.001(4) -0.009(5) 0.007(4)
C11' 0.072(5) 0.056(5) 0.042(5) -0.006(4) 0.006(4) -0.001(4)
C12' 0.059(5) 0.064(6) 0.058(5) 0.004(4) -0.004(4) -0.002(4)
C13' 0.048(4) 0.063(6) 0.070(5) 0.002(5) 0.012(4) 0.000(4)
C14' 0.055(5) 0.101(8) 0.102(8) 0.011(7) -0.008(5) 0.008(5)
C16' 0.128(10) 0.091(9) 0.106(9) -0.028(7) 0.038(8) -0.017(8)
C15' 0.076(5) 0.068(6) 0.055(5) 0.002(5) -0.010(5) -0.003(5)
C20' 0.168(12) 0.076(8) 0.096(9) -0.026(7) 0.040(9) 0.008(8)
C19' 0.159(13) 0.112(11) 0.113(10) -0.026(9) 0.022(10) -0.002(10)
C18' 0.114(10) 0.161(15) 0.069(8) -0.026(8) -0.019(7) 0.039(10)
C17' 0.146(12) 0.140(14) 0.090(9) -0.026(9) 0.027(9) -0.018(11)
N1' 0.060(4) 0.063(5) 0.060(5) -0.002(4) -0.009(4) 0.008(4)
N2' 0.052(4) 0.061(5) 0.075(5) -0.004(4) -0.003(4) -0.004(3)
O1' 0.089(5) 0.102(6) 0.084(5) -0.025(4) 0.009(4) 0.003(4)
O2' 0.070(4) 0.074(4) 0.067(4) 0.002(3) -0.002(3) 0.016(3)
O3' 0.055(3) 0.064(4) 0.063(4) 0.002(3) -0.011(3) -0.004(3)
O4' 0.072(4) 0.046(3) 0.108(5) 0.002(3) 0.012(4) 0.014(3)

loop_
_atom_type_symbol
_atom_type_description
_atom_type_scat_dispersion_real
_atom_type_scat_dispersion_imag
_atom_type_scat_source
C C 0.0033 0.0016 'International Tables Vol C Tables 4.2.6.8 and 6.1.1.4'
H H 0.0000 0.0000 'International Tables Vol C Tables 4.2.6.8 and 6.1.1.4'
Br Br -0.2901 2.4595 'International Tables Vol C Tables 4.2.6.8 and 6.1.1.4'
N N 0.0061 0.0033 'International Tables Vol C Tables 4.2.6.8 and 6.1.1.4'
O O 0.0106 0.0060 'International Tables Vol C Tables 4.2.6.8 and 6.1.1.4'

loop_
_geom_angle_atom_site_label_1
_geom_angle_atom_site_label_2
_geom_angle_atom_site_label_3
_geom_angle
C2 C1 Br1 119.2(9)
C2 C1 C6 126.1(10)
C6 C1 Br1 114.7(10)
C1 C2 H2 121.4
C1 C2 C3 117.3(11)
C3 C2 H2 121.4
C2 C3 H3 119.5
C4 C3 C2 121.0(10)
C4 C3 H3 119.5
C3 C4 C5 121.1(9)
C3 C4 N1 119.0(8)
C5 C4 N1 119.9(8)
C4 C5 H5 120.5
C4 C5 C6 119.0(9)
C6 C5 H5 120.5
C1 C6 H6 122.3
C5 C6 C1 115.4(10)
C5 C6 H6 122.3
N1 C7 C8 107.1(8)
O1 C7 C8 128.3(8)
O1 C7 N1 124.6(9)
C7 C8 H8 110.7
C7 C8 C9 105.6(7)
C7 C8 C12 117.4(7)
C9 C8 H8 110.7
C9 C8 C12 101.0(7)
C12 C8 H8 110.7
C8 C9 H9 111.7
C10 C9 C8 104.9(7)
C10 C9 H9 111.7
C10 C9 C11 114.7(7)
C11 C9 C8 101.5(6)
C11 C9 H9 111.7
N1 C10 C9 108.6(7)
O2 C10 C9 126.2(8)
O2 C10 N1 125.2(8)
C15 C11 C9 120.1(7)
C15 C11 N2 114.4(7)
N2 C11 C9 107.3(7)
O3 C11 C9 100.9(6)
O3 C11 C15 111.6(7)
O3 C11 N2 99.8(6)
C13 C12 C8 107.3(7)
C13 C12 C14 116.0(8)
C14 C12 C8 115.9(8)
O3 C12 C8 101.5(6)
O3 C12 C13 101.5(6)
O3 C12 C14 112.8(8)
N2 C13 C12 103.3(7)
O4 C13 C12 129.8(8)
O4 C13 N2 126.5(9)
C12 C14 H14A 109.5
C12 C14 H14B 109.5
C12 C14 H14C 109.5
H14A C14 H14B 109.5
H14A C14 H14C 109.5
H14B C14 H14C 109.5
C16 C15 C11 122.4(9)
C20 C15 C11 120.6(9)
C20 C15 C16 116.9(9)
C15 C16 H16 120.2
C17 C16 C15 119.6(12)
C17 C16 H16 120.2
C16 C17 H17 118.0
C18 C17 C16 124.0(14)
C18 C17 H17 118.0
C17 C18 H18 121.1
C17 C18 C19 117.7(13)
C19 C18 H18 121.1
C18 C19 H19 120.2
C18 C19 C20 119.6(13)
C20 C19 H19 120.2
C15 C20 C19 122.2(12)
C15 C20 H20 118.9
C19 C20 H20 118.9
C7 N1 C4 122.8(8)
C10 N1 C4 123.2(7)
C10 N1 C7 113.9(7)
C11 N2 H2A 126.3
C13 N2 C11 107.5(7)
C13 N2 H2A 126.3
C12 O3 C11 96.9(6)
C2' C1' Br1' 115.7(11)
C2' C1' C6' 124.7(11)
C6' C1' Br1' 119.5(12)
C1' C2' H2' 121.4
C3' C2' C1' 117.2(12)
C3' C2' H2' 121.4
C2' C3' H3' 119.7
C2' C3' C4' 120.7(11)
C4' C3' H3' 119.7
C3' C4' N1' 120.2(8)
C5' C4' C3' 120.7(9)
C5' C4' N1' 119.1(9)
C4' C5' H5' 119.9
C4' C5' C6' 120.3(10)
C6' C5' H5' 119.9
C1' C6' C5' 116.3(11)
C1' C6' H6' 121.8
C5' C6' H6' 121.8
N1' C7' C8' 107.5(7)
O1' C7' C8' 128.6(8)
O1' C7' N1' 123.9(8)
C7' C8' H8' 110.6
C7' C8' C9' 105.9(7)
C7' C8' C12' 117.5(7)
C9' C8' H8' 110.6
C9' C8' C12' 101.1(6)
C12' C8' H8' 110.6
C8' C9' H9' 112.3
C8' C9' C11' 101.2(7)
C10' C9' C8' 104.4(7)
C10' C9' H9' 112.3
C10' C9' C11' 113.7(7)
C11' C9' H9' 112.3
N1' C10' C9' 108.3(8)
O2' C10' C9' 126.2(8)
O2' C10' N1' 125.4(8)
C15' C11' C9' 118.8(7)
N2' C11' C9' 106.7(6)
N2' C11' C15' 116.4(7)
O3' C11' C9' 100.1(6)
O3' C11' C15' 111.4(6)
O3' C11' N2' 100.8(6)
C13' C12' C8' 106.2(7)
C13' C12' C14' 116.8(8)
C14' C12' C8' 116.0(8)
O3' C12' C8' 101.2(6)
O3' C12' C13' 100.7(7)
O3' C12' C14' 113.7(8)
N2' C13' C12' 103.7(8)
O4' C13' C12' 127.8(8)
O4' C13' N2' 128.1(8)
C12' C14' H14D 109.5
C12' C14' H14E 109.5
C12' C14' H14F 109.5
H14D C14' H14E 109.5
H14D C14' H14F 109.5
H14E C14' H14F 109.5
C15' C16' H16' 120.0
C15' C16' C17' 120.0
C17' C16' H16' 120.0
C16' C15' C11' 119.7(6)
C20' C15' C11' 120.2(6)
C20' C15' C16' 120.0
C15' C20' H20' 120.0
C15' C20' C19' 120.0
C19' C20' H20' 120.0
C20' C19' H19' 120.0
C18' C19' C20' 120.0
C18' C19' H19' 120.0
C19' C18' H18' 120.0
C19' C18' C17' 120.0
C17' C18' H18' 120.0
C16' C17' H17' 120.0
C18' C17' C16' 120.0
C18' C17' H17' 120.0
C7' N1' C4' 123.0(7)
C10' N1' C4' 123.2(7)
C10' N1' C7' 113.8(7)
C11' N2' H2'A 125.9
C13' N2' C11' 108.2(7)
C13' N2' H2'A 125.9
C12' O3' C11' 97.5(6)

loop_
_geom_bond_atom_site_label_1
_geom_bond_atom_site_label_2
_geom_bond_distance
Br1 C1 1.937(11)
C1 C2 1.311(16)
C1 C6 1.420(16)
C2 H2 0.9300
C2 C3 1.379(14)
C3 H3 0.9300
C3 C4 1.370(12)
C4 C5 1.395(13)
C4 N1 1.427(10)
C5 H5 0.9300
C5 C6 1.400(13)
C6 H6 0.9300
C7 C8 1.496(12)
C7 N1 1.407(11)
C7 O1 1.188(10)
C8 H8 0.9800
C8 C9 1.540(12)
C8 C12 1.559(11)
C9 H9 0.9800
C9 C10 1.498(12)
C9 C11 1.540(11)
C10 N1 1.367(11)
C10 O2 1.221(10)
C11 C15 1.479(11)
C11 N2 1.485(10)
C11 O3 1.453(9)
C12 C13 1.514(12)
C12 C14 1.522(12)
C12 O3 1.412(10)
C13 N2 1.349(11)
C13 O4 1.226(10)
C14 H14A 0.9600
C14 H14B 0.9600
C14 H14C 0.9600
C15 C16 1.395(13)
C15 C20 1.360(13)
C16 H16 0.9300
C16 C17 1.383(14)
C17 H17 0.9300
C17 C18 1.317(18)
C18 H18 0.9300
C18 C19 1.387(17)
C19 H19 0.9300
C19 C20 1.401(16)
C20 H20 0.9300
N2 H2A 0.8600
Br1' C1' 1.912(12)
C1' C2' 1.380(19)
C1' C6' 1.384(18)
C2' H2' 0.9300
C2' C3' 1.369(14)
C3' H3' 0.9300
C3' C4' 1.388(13)
C4' C5' 1.384(13)
C4' N1' 1.419(10)
C5' H5' 0.9300
C5' C6' 1.396(13)
C6' H6' 0.9300
C7' C8' 1.485(11)
C7' N1' 1.414(11)
C7' O1' 1.185(10)
C8' H8' 0.9800
C8' C9' 1.552(12)
C8' C12' 1.564(11)
C9' H9' 0.9800
C9' C10' 1.512(12)
C9' C11' 1.560(11)
C10' N1' 1.376(11)
C10' O2' 1.216(10)
C11' C15' 1.487(9)
C11' N2' 1.468(11)
C11' O3' 1.448(10)
C12' C13' 1.525(12)
C12' C14' 1.531(12)
C12' O3' 1.422(10)
C13' N2' 1.335(11)
C13' O4' 1.236(10)
C14' H14D 0.9600
C14' H14E 0.9600
C14' H14F 0.9600
C16' H16' 0.9300
C16' C15' 1.3900
C16' C17' 1.3900
C15' C20' 1.3900
C20' H20' 0.9300
C20' C19' 1.3900
C19' H19' 0.9300
C19' C18' 1.3900
C18' H18' 0.9300
C18' C17' 1.3900
C17' H17' 0.9300
N2' H2'A 0.8600

loop_
_geom_hbond_atom_site_label_D
_geom_hbond_atom_site_label_H
_geom_hbond_atom_site_label_A
_geom_hbond_distance_DH
_geom_hbond_distance_HA
_geom_hbond_distance_DA
_geom_hbond_angle_DHA
_geom_hbond_site_symmetry_A
N2 H2A O4' 0.86 2.09 2.845(9) 146.5 3_556
N2' H2'A O4 0.86 2.09 2.853(9) 147.8 3_556

loop_
_geom_torsion_atom_site_label_1
_geom_torsion_atom_site_label_2
_geom_torsion_atom_site_label_3
_geom_torsion_atom_site_label_4
_geom_torsion
Br1 C1 C2 C3 -179.3(8)
Br1 C1 C6 C5 179.7(8)
C1 C2 C3 C4 -1.9(16)
C2 C1 C6 C5 -2.0(17)
C2 C3 C4 C5 1.0(15)
C2 C3 C4 N1 179.7(9)
C3 C4 C5 C6 -0.5(15)
C3 C4 N1 C7 -56.2(12)
C3 C4 N1 C10 120.2(10)
C4 C5 C6 C1 0.9(15)
C5 C4 N1 C7 122.5(9)
C5 C4 N1 C10 -61.1(12)
C6 C1 C2 C3 2.5(18)
C7 C8 C9 C10 2.1(9)
C7 C8 C9 C11 121.7(7)
C7 C8 C12 C13 -43.1(10)
C7 C8 C12 C14 88.4(10)
C7 C8 C12 O3 -149.1(7)
C8 C7 N1 C4 177.6(7)
C8 C7 N1 C10 1.0(10)
C8 C9 C10 N1 -1.6(9)
C8 C9 C10 O2 179.0(9)
C8 C9 C11 C15 158.5(7)
C8 C9 C11 N2 -68.5(8)
C8 C9 C11 O3 35.5(8)
C8 C12 C13 N2 -71.9(8)
C8 C12 C13 O4 101.1(11)
C8 C12 O3 C11 58.1(7)
C9 C8 C12 C13 71.0(8)
C9 C8 C12 C14 -157.5(8)
C9 C8 C12 O3 -34.9(8)
C9 C10 N1 C4 -176.2(7)
C9 C10 N1 C7 0.4(10)
C9 C11 C15 C16 151.9(9)
C9 C11 C15 C20 -32.6(13)
C9 C11 N2 C13 73.4(8)
C9 C11 O3 C12 -58.9(7)
C10 C9 C11 C15 -89.1(9)
C10 C9 C11 N2 43.9(9)
C10 C9 C11 O3 147.9(7)
C11 C9 C10 N1 -111.9(8)
C11 C9 C10 O2 68.6(11)
C11 C15 C16 C17 178.1(9)
C11 C15 C20 C19 -176.3(11)
C12 C8 C9 C10 -120.6(7)
C12 C8 C9 C11 -1.0(8)
C12 C13 N2 C11 -0.9(9)
C13 C12 O3 C11 -52.4(7)
C14 C12 C13 N2 156.6(8)
C14 C12 C13 O4 -30.4(14)
C14 C12 O3 C11 -177.2(8)
C15 C11 N2 C13 -150.6(7)
C15 C11 O3 C12 172.4(7)
C15 C16 C17 C18 -4.3(18)
C16 C15 C20 C19 -0.6(18)
C16 C17 C18 C19 4(2)
C17 C18 C19 C20 -2(2)
C18 C19 C20 C15 0(2)
C20 C15 C16 C17 2.5(16)
N1 C4 C5 C6 -179.2(9)
N1 C7 C8 C9 -1.9(9)
N1 C7 C8 C12 109.7(9)
N2 C11 C15 C16 22.0(12)
N2 C11 C15 C20 -162.5(9)
N2 C11 O3 C12 51.1(6)
O1 C7 C8 C9 179.9(9)
O1 C7 C8 C12 -68.6(12)
O1 C7 N1 C4 -4.0(14)
O1 C7 N1 C10 179.3(9)
O2 C10 N1 C4 3.3(14)
O2 C10 N1 C7 179.9(9)
O3 C11 C15 C16 -90.4(10)
O3 C11 C15 C20 85.1(11)
O3 C11 N2 C13 -31.3(8)
O3 C12 C13 N2 34.1(8)
O3 C12 C13 O4 -152.9(9)
O4 C13 N2 C11 -174.2(9)
Br1' C1' C2' C3' 178.9(8)
Br1' C1' C6' C5' 179.4(8)
C1' C2' C3' C4' 2.6(16)
C2' C1' C6' C5' 1.1(18)
C2' C3' C4' C5' -0.9(16)
C2' C3' C4' N1' 179.0(9)
C3' C4' C5' C6' -0.8(15)
C3' C4' N1' C7' -58.1(13)
C3' C4' N1' C10' 120.7(10)
C4' C5' C6' C1' 0.8(16)
C5' C4' N1' C7' 121.8(10)
C5' C4' N1' C10' -59.4(12)
C6' C1' C2' C3' -2.8(18)
C7' C8' C9' C10' 2.8(9)
C7' C8' C9' C11' 121.1(7)
C7' C8' C12' C13' -43.8(9)
C7' C8' C12' C14' 87.8(10)
C7' C8' C12' O3' -148.6(7)
C8' C7' N1' C4' 178.9(7)
C8' C7' N1' C10' 0.0(10)
C8' C9' C10' N1' -2.9(9)
C8' C9' C10' O2' 179.9(9)
C8' C9' C11' C15' 157.9(7)
C8' C9' C11' N2' -68.0(8)
C8' C9' C11' O3' 36.5(7)
C8' C12' C13' N2' -71.8(8)
C8' C12' C13' O4' 101.9(10)
C8' C12' O3' C11' 58.6(7)
C9' C8' C12' C13' 70.8(8)
C9' C8' C12' C14' -157.5(8)
C9' C8' C12' O3' -34.0(7)
C9' C10' N1' C4' -177.0(7)
C9' C10' N1' C7' 1.9(10)
C9' C11' C15' C16' 142.6(7)
C9' C11' C15' C20' -41.4(10)
C9' C11' N2' C13' 74.0(9)
C9' C11' O3' C12' -59.6(7)
C10' C9' C11' C15' -90.8(9)
C10' C9' C11' N2' 43.3(9)
C10' C9' C11' O3' 147.8(7)
C11' C9' C10' N1' -112.2(8)
C11' C9' C10' O2' 70.5(11)
C11' C15' C20' C19' -175.9(7)
C12' C8' C9' C10' -120.2(7)
C12' C8' C9' C11' -2.0(8)
C12' C13' N2' C11' -1.6(9)
C13' C12' O3' C11' -50.6(7)
C14' C12' C13' N2' 157.1(8)
C14' C12' C13' O4' -29.3(14)
C14' C12' O3' C11' -176.3(8)
C16' C15' C20' C19' 0.0
C15' C11' N2' C13' -150.6(7)
C15' C11' O3' C12' 173.8(7)
C15' C16' C17' C18' 0.0
C15' C20' C19' C18' 0.0
C20' C19' C18' C17' 0.0
C19' C18' C17' C16' 0.0
C17' C16' C15' C11' 175.9(7)
C17' C16' C15' C20' 0.0
N1' C4' C5' C6' 179.2(9)
N1' C7' C8' C9' -1.8(9)
N1' C7' C8' C12' 110.2(9)
N2' C11' C15' C16' 12.8(9)
N2' C11' C15' C20' -171.3(6)
N2' C11' O3' C12' 49.7(7)
O1' C7' C8' C9' 177.2(10)
O1' C7' C8' C12' -70.8(12)
O1' C7' N1' C4' -0.1(15)
O1' C7' N1' C10' -179.0(9)
O2' C10' N1' C4' 0.3(14)
O2' C10' N1' C7' 179.2(9)
O3' C11' C15' C16' -101.9(7)
O3' C11' C15' C20' 74.0(8)
O3' C11' N2' C13' -30.1(8)
O3' C12' C13' N2' 33.4(8)
O3' C12' C13' O4' -152.9(9)
O4' C13' N2' C11' -175.2(9)

loop_
_platon_squeeze_void_nr
_platon_squeeze_void_average_x
_platon_squeeze_void_average_y
_platon_squeeze_void_average_z
_platon_squeeze_void_volume
_platon_squeeze_void_count_electrons
_platon_squeeze_void_content
1 -0.061 0.500 0.000 134 33 ' '
2 -0.001 0.000 0.500 134 33 ' '
